data_7031151
loop_
_publ_author_name
'Burling, Suzanne'
'Field, Leslie D.'
'Messerle, Barbara A.'
'Vuong, Khuong Q.'
'Turner, Peter'

_publ_section_title
;
 Rhodium(i) and iridium(i) complexes with bidentate N,N and P,N ligands as
 catalysts for the hydrothiolation of alkynesBased on the presentation
 given at Dalton Discussion No. 6, 9?11th September 2003, University of
 York, UK.Electronic supplementary information (ESI) available: Listing of
 1H NMR data for the alkenyl protons of alkenyl sulfides. See
 http://www.rsc.org/suppdata/dt/b3/b303774f/
;
_journal_issue 21
_journal_name_full 'Dalton Transactions'
_journal_page_first 4181
_journal_paper_doi 10.1039/b303774f
_journal_year 2003
_chemical_formula_sum 'C18 H17 Cl Ir N2 O P'
_chemical_formula_weight 535.96
_chemical_name_systematic
; 
? 
;
_space_group_IT_number 14
_symmetry_cell_setting monoclinic
_symmetry_Int_Tables_number 14
_symmetry_space_group_name_Hall '-P 2ybc'
_symmetry_space_group_name_H-M 'P 1 21/c 1'
_atom_sites_solution_hydrogens geom
_atom_sites_solution_primary direct
_atom_sites_solution_secondary difmap
_audit_creation_method SHELXL-97
_cell_angle_alpha 90.00
_cell_angle_beta 97.564(4)
_cell_angle_gamma 90.00
_cell_formula_units_Z 4
_cell_length_a 11.912(3)
_cell_length_b 13.040(3)
_cell_length_c 12.137(3)
_cell_measurement_reflns_used 947
_cell_measurement_temperature 295(2)
_cell_measurement_theta_max 28.129
_cell_measurement_theta_min 3.008
_cell_volume 1868.9(8)
_computing_cell_refinement 'SAINT (Bruker,1995)'
_computing_data_collection 'SMART (Bruker,1995)'
_computing_data_reduction 'SAINT and XPREP (Bruker 1995)'
_computing_molecular_graphics
;
teXsan for Windows (MSC, 1997) 
xtal 3.6 (Hall,du Boulay, D.J. & Olthof-Hazekamp, R. 1999)
ORTEPII  (Johnson,C.K., 1976). 
WinGX (Farrugia, 1999)
;
_computing_structure_refinement 'SHELXL-97 (Sheldrick, 1997)'
_computing_structure_solution 'SIR97 (Altomare, et. al. 1997)'
_diffrn_ambient_temperature 295(2)
_diffrn_crystal_treatment
;
attached to a thin glass fibre
;
_diffrn_measured_fraction_theta_full 0.963
_diffrn_measured_fraction_theta_max 0.963
_diffrn_measurement_device_type 'Bruker SMART 1000 CCD'
_diffrn_measurement_method \w
_diffrn_radiation_monochromator graphite
_diffrn_radiation_source 'sealed tube'
_diffrn_radiation_type MoK\a
_diffrn_radiation_wavelength 0.71073
_diffrn_reflns_av_R_equivalents 0.0323
_diffrn_reflns_av_sigmaI/netI 0.0156
_diffrn_reflns_limit_h_max 15
_diffrn_reflns_limit_h_min -15
_diffrn_reflns_limit_k_max 17
_diffrn_reflns_limit_k_min -17
_diffrn_reflns_limit_l_max 16
_diffrn_reflns_limit_l_min -16
_diffrn_reflns_number 18392
_diffrn_reflns_theta_full 28.27
_diffrn_reflns_theta_max 28.27
_diffrn_reflns_theta_min 1.72
_diffrn_standards_decay_% 0.1
_diffrn_standards_number 242
_exptl_absorpt_coefficient_mu 7.380
_exptl_absorpt_correction_T_max 0.657
_exptl_absorpt_correction_T_min 0.172
_exptl_absorpt_correction_type gaussian
_exptl_absorpt_process_details
;
Gaussian (Coppens et al., 1965) 
XPREP  (Bruker, 1995)
;
_exptl_crystal_colour yellow
_exptl_crystal_density_diffrn 1.905
_exptl_crystal_density_method 'not measured'
_exptl_crystal_description blade
_exptl_crystal_F_000 1024
_exptl_crystal_size_max 0.408
_exptl_crystal_size_mid 0.144
_exptl_crystal_size_min 0.058
_refine_diff_density_max 0.308
_refine_diff_density_min -0.652
_refine_diff_density_rms 0.082
_refine_ls_extinction_method none
_refine_ls_goodness_of_fit_ref 1.165
_refine_ls_hydrogen_treatment mixed
_refine_ls_matrix_type full
_refine_ls_number_parameters 217
_refine_ls_number_reflns 4469
_refine_ls_number_restraints 0
_refine_ls_restrained_S_all 1.165
_refine_ls_R_factor_all 0.0213
_refine_ls_R_factor_gt 0.0167
_refine_ls_shift/su_max 0.002
_refine_ls_shift/su_mean 0.000
_refine_ls_structure_factor_coef Fsqd
_refine_ls_weighting_details 'calc w=1/[\s^2^(Fo^2^)+(0.02P)^2^] where P=(Fo^2^+2Fc^2^)/3'
_refine_ls_weighting_scheme calc
_refine_ls_wR_factor_gt 0.0397
_refine_ls_wR_factor_ref 0.0407
_reflns_number_gt 3924
_reflns_number_total 4469
_reflns_threshold_expression >2sigma(I)
_cod_data_source_file b303774f.txt
_cod_data_source_block bam8
_cod_original_cell_volume 1868.8(7)
_cod_original_sg_symbol_H-M 'P 21/c     '
_cod_database_code 7031151

loop_
_symmetry_equiv_pos_as_xyz
'x, y, z'
'-x, y+1/2, -z+1/2'
'-x, -y, -z'
'x, -y-1/2, z-1/2'

loop_
_atom_site_label
_atom_site_type_symbol
_atom_site_fract_x
_atom_site_fract_y
_atom_site_fract_z
_atom_site_U_iso_or_equiv
_atom_site_adp_type
_atom_site_occupancy
_atom_site_symmetry_multiplicity
_atom_site_calc_flag
_atom_site_refinement_flags
Ir1 Ir 0.198284(8) 0.578943(6) 0.260420(7) 0.03281(4) Uani 1 1 d .
Cl1 Cl 0.15642(6) 0.49060(5) 0.08745(5) 0.05027(16) Uani 1 1 d .
P1 P 0.24306(5) 0.66009(5) 0.42061(5) 0.03713(14) Uani 1 1 d .
O1 O 0.3722(2) 0.42322(17) 0.3348(2) 0.0872(9) Uani 1 1 d .
N1 N 0.06137(17) 0.67891(14) 0.20812(15) 0.0362(4) Uani 1 1 d .
N2 N 0.03786(19) 0.77212(16) 0.25052(19) 0.0478(5) Uani 1 1 d .
C1 C 0.3071(2) 0.4853(2) 0.3049(2) 0.0501(7) Uani 1 1 d .
C2 C -0.0264(2) 0.6596(2) 0.1299(2) 0.0432(6) Uani 1 1 d .
H2 H -0.0343 0.6001 0.0874 0.052 Uiso 1 1 calc R
C3 C -0.1032(2) 0.7388(2) 0.1203(2) 0.0533(7) Uani 1 1 d .
H3 H -0.1700 0.7436 0.0715 0.064 Uiso 1 1 calc R
C4 C -0.0597(3) 0.8090(2) 0.1984(3) 0.0584(8) Uani 1 1 d .
H4 H -0.0923 0.8715 0.2128 0.070 Uiso 1 1 calc R
C5 C 0.1122(3) 0.8228(2) 0.3402(2) 0.0557(7) Uani 1 1 d .
H5A H 0.0766 0.8856 0.3606 0.067 Uiso 1 1 calc R
H5B H 0.1829 0.8408 0.3137 0.067 Uiso 1 1 calc R
C6 C 0.1367(2) 0.7554(2) 0.4415(2) 0.0518(7) Uani 1 1 d .
H6A H 0.0676 0.7214 0.4559 0.062 Uiso 1 1 calc R
H6B H 0.1635 0.7973 0.5057 0.062 Uiso 1 1 calc R
C7 C 0.3747(2) 0.73340(19) 0.4361(2) 0.0407(6) Uani 1 1 d .
C8 C 0.4548(3) 0.7154(2) 0.3656(3) 0.0605(8) Uani 1 1 d .
H8 H 0.4412 0.6663 0.3099 0.073 Uiso 1 1 calc R
C9 C 0.5559(3) 0.7703(3) 0.3778(3) 0.0794(11) Uani 1 1 d .
H9 H 0.6095 0.7570 0.3303 0.095 Uiso 1 1 calc R
C10 C 0.5773(3) 0.8424(3) 0.4572(3) 0.0785(11) Uani 1 1 d .
H10 H 0.6454 0.8781 0.4654 0.094 Uiso 1 1 calc R
C11 C 0.4969(3) 0.8628(3) 0.5262(3) 0.0796(11) Uani 1 1 d .
H11 H 0.5107 0.9136 0.5801 0.095 Uiso 1 1 calc R
C12 C 0.3970(3) 0.8092(2) 0.5168(2) 0.0598(8) Uani 1 1 d .
H12 H 0.3440 0.8236 0.5645 0.072 Uiso 1 1 calc R
C13 C 0.2527(2) 0.57988(19) 0.5447(2) 0.0447(6) Uani 1 1 d .
C14 C 0.3426(3) 0.5823(2) 0.6279(3) 0.0637(9) Uani 1 1 d .
H14 H 0.4031 0.6261 0.6220 0.076 Uiso 1 1 calc R
C15 C 0.3442(3) 0.5200(3) 0.7208(3) 0.0791(11) Uani 1 1 d .
H15 H 0.4048 0.5236 0.7773 0.095 Uiso 1 1 calc R
C16 C 0.2577(4) 0.4538(3) 0.7297(3) 0.0755(10) Uani 1 1 d .
H16 H 0.2600 0.4108 0.7910 0.091 Uiso 1 1 calc R
C17 C 0.1681(4) 0.4511(3) 0.6483(3) 0.1000(15) Uani 1 1 d .
H17 H 0.1077 0.4074 0.6550 0.120 Uiso 1 1 calc R
C18 C 0.1659(3) 0.5126(3) 0.5561(3) 0.0900(14) Uani 1 1 d .
H18 H 0.1046 0.5087 0.5003 0.108 Uiso 1 1 calc R

loop_
_atom_site_aniso_label
_atom_site_aniso_U_11
_atom_site_aniso_U_22
_atom_site_aniso_U_33
_atom_site_aniso_U_23
_atom_site_aniso_U_13
_atom_site_aniso_U_12
Ir1 0.03247(6) 0.03458(6) 0.03129(5) -0.00504(3) 0.00393(4) -0.00286(4)
Cl1 0.0585(4) 0.0509(4) 0.0393(3) -0.0152(3) -0.0014(3) 0.0055(3)
P1 0.0345(3) 0.0439(4) 0.0333(3) -0.0077(3) 0.0052(3) -0.0079(3)
O1 0.0749(18) 0.0842(18) 0.0949(19) -0.0144(13) -0.0177(15) 0.0384(14)
N1 0.0377(12) 0.0361(11) 0.0356(10) -0.0017(8) 0.0072(9) 0.0003(9)
N2 0.0444(13) 0.0415(12) 0.0563(13) -0.0095(10) 0.0029(11) 0.0042(10)
C1 0.0452(16) 0.0543(17) 0.0487(15) -0.0125(13) -0.0019(13) 0.0066(14)
C2 0.0449(15) 0.0493(15) 0.0349(12) -0.0003(11) 0.0030(11) -0.0027(12)
C3 0.0413(16) 0.0638(18) 0.0530(16) 0.0038(14) -0.0007(13) 0.0095(14)
C4 0.0506(18) 0.0512(17) 0.072(2) -0.0017(15) 0.0032(15) 0.0170(14)
C5 0.0521(18) 0.0404(15) 0.0721(19) -0.0202(14) -0.0005(15) 0.0029(13)
C6 0.0449(16) 0.0606(17) 0.0504(15) -0.0260(13) 0.0084(13) -0.0025(13)
C7 0.0389(14) 0.0442(14) 0.0379(12) -0.0019(11) 0.0009(10) -0.0102(11)
C8 0.0477(18) 0.067(2) 0.069(2) -0.0107(16) 0.0154(15) -0.0176(15)
C9 0.051(2) 0.088(3) 0.103(3) 0.004(2) 0.0239(19) -0.0224(19)
C10 0.055(2) 0.070(2) 0.105(3) 0.016(2) -0.011(2) -0.0324(19)
C11 0.082(3) 0.069(2) 0.081(2) -0.0117(19) -0.015(2) -0.034(2)
C12 0.063(2) 0.0574(18) 0.0580(18) -0.0134(14) 0.0023(15) -0.0163(16)
C13 0.0479(16) 0.0516(16) 0.0353(13) -0.0071(11) 0.0079(12) -0.0120(12)
C14 0.0514(19) 0.069(2) 0.067(2) 0.0226(15) -0.0034(16) -0.0108(15)
C15 0.072(2) 0.087(3) 0.072(2) 0.0307(19) -0.0131(19) -0.007(2)
C16 0.093(3) 0.075(2) 0.059(2) 0.0177(17) 0.011(2) -0.017(2)
C17 0.106(3) 0.123(3) 0.069(2) 0.026(2) 0.006(2) -0.067(3)
C18 0.084(3) 0.130(3) 0.0506(18) 0.018(2) -0.0092(18) -0.064(3)

loop_
_atom_type_symbol
_atom_type_description
_atom_type_scat_dispersion_real
_atom_type_scat_dispersion_imag
_atom_type_scat_source
C C 0.0033 0.0016 'International Tables Vol C Tables 4.2.6.8 and 6.1.1.4'
H H 0.0000 0.0000 'International Tables Vol C Tables 4.2.6.8 and 6.1.1.4'
Cl Cl 0.1484 0.1585 'International Tables Vol C Tables 4.2.6.8 and 6.1.1.4'
Ir Ir -1.4442 7.9887 'International Tables Vol C Tables 4.2.6.8 and 6.1.1.4'
N N 0.0061 0.0033 'International Tables Vol C Tables 4.2.6.8 and 6.1.1.4'
O O 0.0106 0.0060 'International Tables Vol C Tables 4.2.6.8 and 6.1.1.4'
P P 0.1023 0.0942 'International Tables Vol C Tables 4.2.6.8 and 6.1.1.4'

loop_
_geom_angle_atom_site_label_1
_geom_angle_atom_site_label_2
_geom_angle_atom_site_label_3
_geom_angle
C1 Ir1 N1 175.40(10)
C1 Ir1 P1 88.88(8)
N1 Ir1 P1 93.21(5)
C1 Ir1 Cl1 89.72(8)
N1 Ir1 Cl1 88.28(5)
P1 Ir1 Cl1 178.14(2)
C6 P1 C7 103.46(13)
C6 P1 C13 104.27(13)
C7 P1 C13 104.79(12)
C6 P1 Ir1 110.95(9)
C7 P1 Ir1 116.41(8)
C13 P1 Ir1 115.61(8)
C2 N1 N2 104.8(2)
C2 N1 Ir1 126.49(17)
N2 N1 Ir1 128.59(15)
C4 N2 N1 110.6(2)
C4 N2 C5 126.2(2)
N1 N2 C5 123.2(2)
O1 C1 Ir1 176.9(3)
N1 C2 C3 111.6(2)
N1 C2 H2 124.2
C3 C2 H2 124.2
C4 C3 C2 104.8(3)
C4 C3 H3 127.6
C2 C3 H3 127.6
N2 C4 C3 108.3(2)
N2 C4 H4 125.9
C3 C4 H4 125.9
N2 C5 C6 112.1(2)
N2 C5 H5A 109.2
C6 C5 H5A 109.2
N2 C5 H5B 109.2
C6 C5 H5B 109.2
H5A C5 H5B 107.9
C5 C6 P1 110.38(19)
C5 C6 H6A 109.6
P1 C6 H6A 109.6
C5 C6 H6B 109.6
P1 C6 H6B 109.6
H6A C6 H6B 108.1
C8 C7 C12 118.1(3)
C8 C7 P1 120.1(2)
C12 C7 P1 121.8(2)
C7 C8 C9 120.4(3)
C7 C8 H8 119.8
C9 C8 H8 119.8
C10 C9 C8 120.9(3)
C10 C9 H9 119.5
C8 C9 H9 119.5
C9 C10 C11 119.3(3)
C9 C10 H10 120.4
C11 C10 H10 120.4
C12 C11 C10 121.0(3)
C12 C11 H11 119.5
C10 C11 H11 119.5
C11 C12 C7 120.2(3)
C11 C12 H12 119.9
C7 C12 H12 119.9
C14 C13 C18 117.6(3)
C14 C13 P1 123.6(2)
C18 C13 P1 118.8(2)
C13 C14 C15 120.7(3)
C13 C14 H14 119.6
C15 C14 H14 119.6
C16 C15 C14 120.5(3)
C16 C15 H15 119.8
C14 C15 H15 119.8
C17 C16 C15 119.4(3)
C17 C16 H16 120.3
C15 C16 H16 120.3
C16 C17 C18 120.4(3)
C16 C17 H17 119.8
C18 C17 H17 119.8
C17 C18 C13 121.3(3)
C17 C18 H18 119.3
C13 C18 H18 119.3

loop_
_geom_bond_atom_site_label_1
_geom_bond_atom_site_label_2
_geom_bond_distance
Ir1 C1 1.811(3)
Ir1 N1 2.119(2)
Ir1 P1 2.2161(7)
Ir1 Cl1 2.3890(7)
P1 C6 1.817(3)
P1 C7 1.825(3)
P1 C13 1.825(3)
O1 C1 1.146(3)
N1 C2 1.340(3)
N1 N2 1.363(3)
N2 C4 1.337(3)
N2 C5 1.467(3)
C2 C3 1.374(4)
C2 H2 0.9300
C3 C4 1.370(4)
C3 H3 0.9300
C4 H4 0.9300
C5 C6 1.507(4)
C5 H5A 0.9700
C5 H5B 0.9700
C6 H6A 0.9700
C6 H6B 0.9700
C7 C8 1.383(4)
C7 C12 1.393(4)
C8 C9 1.392(4)
C8 H8 0.9300
C9 C10 1.347(5)
C9 H9 0.9300
C10 C11 1.378(5)
C10 H10 0.9300
C11 C12 1.372(4)
C11 H11 0.9300
C12 H12 0.9300
C13 C14 1.372(4)
C13 C18 1.377(4)
C14 C15 1.387(4)
C14 H14 0.9300
C15 C16 1.358(5)
C15 H15 0.9300
C16 C17 1.356(5)
C16 H16 0.9300
C17 C18 1.374(5)
C17 H17 0.9300
C18 H18 0.9300

loop_
_geom_torsion_atom_site_label_1
_geom_torsion_atom_site_label_2
_geom_torsion_atom_site_label_3
_geom_torsion_atom_site_label_4
_geom_torsion
C1 Ir1 P1 C6 -167.62(14)
N1 Ir1 P1 C6 8.28(12)
Cl1 Ir1 P1 C6 151.3(7)
C1 Ir1 P1 C7 74.46(14)
N1 Ir1 P1 C7 -109.64(11)
Cl1 Ir1 P1 C7 33.4(8)
C1 Ir1 P1 C13 -49.18(14)
N1 Ir1 P1 C13 126.72(12)
Cl1 Ir1 P1 C13 -90.2(7)
C1 Ir1 N1 C2 -42.9(12)
P1 Ir1 N1 C2 -159.72(19)
Cl1 Ir1 N1 C2 21.40(19)
C1 Ir1 N1 N2 131.8(12)
P1 Ir1 N1 N2 14.94(19)
Cl1 Ir1 N1 N2 -163.94(19)
C2 N1 N2 C4 -1.1(3)
Ir1 N1 N2 C4 -176.69(18)
C2 N1 N2 C5 179.4(2)
Ir1 N1 N2 C5 3.8(3)
N1 Ir1 C1 O1 -22(6)
P1 Ir1 C1 O1 95(5)
Cl1 Ir1 C1 O1 -87(5)
N2 N1 C2 C3 1.2(3)
Ir1 N1 C2 C3 176.92(17)
N1 C2 C3 C4 -0.9(3)
N1 N2 C4 C3 0.6(3)
C5 N2 C4 C3 -179.9(3)
C2 C3 C4 N2 0.1(3)
C4 N2 C5 C6 125.6(3)
N1 N2 C5 C6 -55.0(3)
N2 C5 C6 P1 78.1(3)
C7 P1 C6 C5 75.3(2)
C13 P1 C6 C5 -175.29(19)
Ir1 P1 C6 C5 -50.2(2)
C6 P1 C7 C8 -139.2(2)
C13 P1 C7 C8 111.8(2)
Ir1 P1 C7 C8 -17.2(3)
C6 P1 C7 C12 39.9(3)
C13 P1 C7 C12 -69.1(3)
Ir1 P1 C7 C12 161.9(2)
C12 C7 C8 C9 1.5(5)
P1 C7 C8 C9 -179.3(3)
C7 C8 C9 C10 -0.6(6)
C8 C9 C10 C11 -0.9(6)
C9 C10 C11 C12 1.5(6)
C10 C11 C12 C7 -0.5(5)
C8 C7 C12 C11 -1.0(5)
P1 C7 C12 C11 179.9(3)
C6 P1 C13 C14 -107.0(3)
C7 P1 C13 C14 1.4(3)
Ir1 P1 C13 C14 130.9(2)
C6 P1 C13 C18 73.3(3)
C7 P1 C13 C18 -178.3(3)
Ir1 P1 C13 C18 -48.7(3)
C18 C13 C14 C15 -1.0(5)
P1 C13 C14 C15 179.3(3)
C13 C14 C15 C16 1.5(6)
C14 C15 C16 C17 -1.9(7)
C15 C16 C17 C18 1.8(7)
C16 C17 C18 C13 -1.4(7)
C14 C13 C18 C17 1.0(6)
P1 C13 C18 C17 -179.3(4)
